data_4082300
loop_
_publ_author_name
'Sgro, Michael J.'
'Dahcheh, Fatme'
'Stephan, Douglas W.'

_publ_section_title
;
 Synthesis and Reactivity of Ruthenium Hydride Complexes Containing a
 Tripodal Aminophosphine Ligand
;
_journal_issue 2
_journal_name_full Organometallics
_journal_page_first 578
_journal_paper_doi 10.1021/om4011388
_journal_volume 33
_journal_year 2014
_chemical_formula_sum 'C59 H89 B Br N4 P3 Ru'
_chemical_formula_weight 1139.04
_space_group_IT_number 2
_symmetry_cell_setting triclinic
_symmetry_space_group_name_Hall '-P 1'
_symmetry_space_group_name_H-M 'P -1'
_atom_sites_solution_hydrogens geom
_atom_sites_solution_primary direct
_atom_sites_solution_secondary difmap
_audit_creation_method SHELXL-97
_cell_angle_alpha 94.222(4)
_cell_angle_beta 96.622(4)
_cell_angle_gamma 114.566(3)
_cell_formula_units_Z 2
_cell_length_a 12.4309(7)
_cell_length_b 14.0726(10)
_cell_length_c 19.3979(13)
_cell_measurement_reflns_used 9876
_cell_measurement_temperature 150(2)
_cell_measurement_theta_max 27.35
_cell_measurement_theta_min 2.49
_cell_volume 3037.7(4)
_computing_cell_refinement 'Bruker SMART'
_computing_data_collection 'Bruker SMART'
_computing_data_reduction 'Bruker SAINT'
_computing_molecular_graphics 'Bruker SHELXTL'
_computing_publication_material 'Bruker SHELXTL'
_computing_structure_refinement 'SHELXL-97 (Sheldrick, 1997)'
_computing_structure_solution 'SHELXS-97 (Sheldrick, 1990)'
_diffrn_ambient_temperature 150(2)
_diffrn_measured_fraction_theta_full 0.977
_diffrn_measured_fraction_theta_max 0.977
_diffrn_measurement_device_type 'CCD area detector'
_diffrn_measurement_method 'phi and omega scans'
_diffrn_radiation_monochromator graphite
_diffrn_radiation_source 'fine-focus sealed tube'
_diffrn_radiation_type MoK\a
_diffrn_radiation_wavelength 0.71073
_diffrn_reflns_av_R_equivalents 0.0472
_diffrn_reflns_av_sigmaI/netI 0.0728
_diffrn_reflns_limit_h_max 16
_diffrn_reflns_limit_h_min -15
_diffrn_reflns_limit_k_max 18
_diffrn_reflns_limit_k_min -17
_diffrn_reflns_limit_l_max 25
_diffrn_reflns_limit_l_min -25
_diffrn_reflns_number 51077
_diffrn_reflns_theta_full 27.64
_diffrn_reflns_theta_max 27.64
_diffrn_reflns_theta_min 1.61
_exptl_absorpt_coefficient_mu 1.033
_exptl_absorpt_correction_T_max 0.7456
_exptl_absorpt_correction_T_min 0.6725
_exptl_absorpt_correction_type multi-scan
_exptl_absorpt_process_details sadabs
_exptl_crystal_colour red
_exptl_crystal_density_diffrn 1.245
_exptl_crystal_density_method 'not measured'
_exptl_crystal_description needle
_exptl_crystal_F_000 1200
_exptl_crystal_size_max 0.40
_exptl_crystal_size_mid 0.22
_exptl_crystal_size_min 0.05
_platon_squeeze_details
; PROBLEM: VERY LARGE Solvent Accessible VOID(S) in Structure   ! 
RESPONSE: During the 
refinement of the structure, electron density peaks were located 
that were believed to be highly disordered 
solvent molecules (possibly bromobenzene). Attempts 
made to model the solvent molecule were not successful. 
The SQUEEZE option in PLATON (Spek, 2009) indicated there was a 
large solvent cavity 239.7 Ang^3. In the final cycles of refinement, 
this contribution (49) to the 
electron density was removed from the observed data. The 
density, the F(000) value, the molecular weight and the formula are 
given without taking into account the results obtained with the 
SQUEEZE option PLATON (Spek, 2009). Similar treatments of disordered 
solvent molecules were carried out by St\"ahler et al. (2001), 
Cox et al. (2003), Mohamed et al. (2003) and Athimoolam et al. (2005). 
References: 
  
Spek, A. L. (2009). Acta Cryst. D65, 148--155.
  
Athimoolam, S., Kumar, J., Ramakrishnan, V. & Rajaram, R.K. (2005). 
Acta Cryst. E61, m2014-m2017. 
  
Cox, J.P., Kumarasammy, Y., Nahar, L., Sarkar D.S. & Shoeb, M. 
(2003). Acta Cryst. E59, o975-o977. 
  
Mohamed, A.A., Krause Bauer, A.J., Bruce, E.A. & Bruce M.R.M. 
(2003). Acta Cryst. C59, m84-m86. 
  
Stahler, R., Nather, C. & Bensch, W. (2001). Acta Cryst. 
C57, 26-27.
;
_refine_diff_density_max 2.428
_refine_diff_density_min -1.493
_refine_diff_density_rms 0.114
_refine_ls_extinction_method none
_refine_ls_goodness_of_fit_ref 1.052
_refine_ls_hydrogen_treatment constr
_refine_ls_matrix_type full
_refine_ls_number_parameters 631
_refine_ls_number_reflns 13846
_refine_ls_number_restraints 0
_refine_ls_restrained_S_all 1.052
_refine_ls_R_factor_all 0.1136
_refine_ls_R_factor_gt 0.0737
_refine_ls_shift/su_max 0.001
_refine_ls_shift/su_mean 0.000
_refine_ls_structure_factor_coef Fsqd
_refine_ls_weighting_details 'calc w=1/[\s^2^(Fo^2^)+(0.1264P)^2^+1.0173P] where P=(Fo^2^+2Fc^2^)/3'
_refine_ls_weighting_scheme calc
_refine_ls_wR_factor_gt 0.1950
_refine_ls_wR_factor_ref 0.2128
_reflns_number_gt 9241
_reflns_number_total 13846
_reflns_threshold_expression >2sigma(I)
_cod_data_source_file om4011388_si_002.cif
_cod_data_source_block mjs125_0m_compound_14
_cod_depositor_comments
;
The following automatic conversions were performed:

'_symmetry_cell_setting' value 'Triclinic' changed to 'triclinic'
according to
/usr/data/users/saulius/automatic-downloads/current/ACS/lib/dictionaries/cif_core.dic
dictionary named 'cif_core.dic' version 2.4.2 from 2011-04-26.

Automatic conversion script
Id: cif_fix_values 2281 2013-09-26 08:29:07Z andrius 
;
_cod_original_cell_volume 3037.7(3)
_cod_original_sg_symbol_H-M P-1
_cod_database_code 4082300

loop_
_symmetry_equiv_pos_as_xyz
'x, y, z'
'-x, -y, -z'

loop_
_atom_site_label
_atom_site_type_symbol
_atom_site_fract_x
_atom_site_fract_y
_atom_site_fract_z
_atom_site_U_iso_or_equiv
_atom_site_adp_type
_atom_site_occupancy
_atom_site_symmetry_multiplicity
_atom_site_calc_flag
_atom_site_refinement_flags
_atom_site_disorder_assembly
_atom_site_disorder_group
Ru1 Ru 0.62676(3) 0.85922(3) 0.725535(18) 0.02943(13) Uani 1 1 d . . .
Br1 Br 0.87102(11) 0.47454(8) 0.69889(5) 0.1067(3) Uani 1 1 d . . .
P1 P 0.53562(11) 0.95625(12) 0.68327(7) 0.0417(3) Uani 1 1 d . B .
P2 P 0.78522(10) 0.92012(11) 0.67108(6) 0.0361(3) Uani 1 1 d . . .
P3 P 0.51088(13) 0.64283(12) 0.74183(9) 0.0541(4) Uani 1 1 d . . .
N1 N 0.4924(4) 0.9994(4) 0.7537(3) 0.0594(13) Uani 1 1 d . . .
H1B H 0.4191 0.9903 0.7505 0.071 Uiso 1 1 calc R A 1
N2 N 0.8975(3) 1.0278(3) 0.7179(2) 0.0428(10) Uani 1 1 d . . .
H2A H 0.9438 1.0755 0.6960 0.051 Uiso 1 1 calc R . .
N3 N 0.5882(4) 0.7513(3) 0.7929(2) 0.0430(10) Uani 1 1 d . . .
N4 N 0.7109(3) 0.9633(3) 0.82794(19) 0.0335(8) Uani 1 1 d . B .
C1 C 0.3884(4) 0.8698(5) 0.6252(3) 0.0587(16) Uani 1 1 d . . .
H1A H 0.3744 0.7979 0.6331 0.070 Uiso 1 1 calc R B .
C2 C 0.5934(5) 1.0765(5) 0.6382(3) 0.0488(13) Uani 1 1 d . . .
H2B H 0.6001 1.0531 0.5907 0.059 Uiso 1 1 calc R B .
C3 C 0.7796(5) 0.9591(6) 0.5818(3) 0.0642(19) Uani 1 1 d . . .
H3A H 0.7203 0.9882 0.5792 0.077 Uiso 1 1 calc R . .
C4 C 0.8457(4) 0.8190(5) 0.6626(3) 0.0468(13) Uani 1 1 d . . .
H4A H 0.7857 0.7584 0.6303 0.056 Uiso 1 1 calc R . .
C5 C 0.5850(6) 0.5507(5) 0.7384(4) 0.0669(17) Uani 1 1 d . . .
H5A H 0.6438 0.5774 0.7068 0.080 Uiso 1 1 calc R . .
C6 C 0.3615(6) 0.5720(6) 0.7622(5) 0.088(3) Uani 1 1 d . . .
H6A H 0.3217 0.5060 0.7299 0.106 Uiso 1 1 calc R . .
C7 C 0.5686(8) 1.0489(7) 0.8165(4) 0.054(2) Uani 0.75 1 d P B 1
H7A H 0.5232 1.0713 0.8460 0.065 Uiso 1 1 calc R B 1
H7B H 0.6317 1.1126 0.8060 0.065 Uiso 1 1 calc R B 1
C7A C 0.5045(15) 0.9714(14) 0.8155(9) 0.024(3) Uani 0.25 1 d P B 2
C8 C 0.6265(5) 0.9994(5) 0.8592(3) 0.0491(13) Uani 1 1 d . . .
H8A H 0.5647 0.9386 0.8738 0.059 Uiso 1 1 calc R B 1
H8B H 0.6710 1.0484 0.9012 0.059 Uiso 1 1 calc R B 1
C9 C 0.9197(4) 1.0437(4) 0.7946(3) 0.0415(11) Uani 1 1 d . B .
H9A H 0.9956 1.1047 0.8103 0.050 Uiso 1 1 calc R . .
H9B H 0.9280 0.9830 0.8106 0.050 Uiso 1 1 calc R . .
C10 C 0.8253(4) 1.0595(4) 0.8292(3) 0.0450(12) Uani 1 1 d . . .
H10A H 0.8591 1.0893 0.8776 0.054 Uiso 1 1 calc R B .
H10B H 0.8062 1.1111 0.8066 0.054 Uiso 1 1 calc R . .
C11 C 0.6294(5) 0.7873(4) 0.8687(3) 0.0514(14) Uani 1 1 d . B .
H11A H 0.6542 0.7384 0.8907 0.062 Uiso 1 1 calc R . .
H11B H 0.5654 0.7921 0.8909 0.062 Uiso 1 1 calc R . .
C12 C 0.7329(4) 0.8935(4) 0.8758(3) 0.0422(12) Uani 1 1 d . . .
H12A H 0.7496 0.9272 0.9237 0.051 Uiso 1 1 calc R B .
H12B H 0.8033 0.8846 0.8662 0.051 Uiso 1 1 calc R . .
C13 C 0.2765(5) 0.8798(6) 0.6424(4) 0.075(2) Uani 1 1 d . B .
H13A H 0.2079 0.8312 0.6098 0.113 Uiso 1 1 calc R . .
H13B H 0.2858 0.9504 0.6391 0.113 Uiso 1 1 calc R . .
H13C H 0.2655 0.8640 0.6891 0.113 Uiso 1 1 calc R . .
C14 C 0.3974(5) 0.8715(6) 0.5476(3) 0.0696(19) Uani 1 1 d . B .
H14A H 0.3209 0.8262 0.5203 0.104 Uiso 1 1 calc R . .
H14B H 0.4560 0.8473 0.5368 0.104 Uiso 1 1 calc R . .
H14C H 0.4209 0.9422 0.5368 0.104 Uiso 1 1 calc R . .
C15 C 0.5078(6) 1.1311(6) 0.6303(4) 0.0708(19) Uani 1 1 d . B .
H15A H 0.5423 1.1917 0.6065 0.106 Uiso 1 1 calc R . .
H15B H 0.4960 1.1529 0.6758 0.106 Uiso 1 1 calc R . .
H15C H 0.4320 1.0826 0.6036 0.106 Uiso 1 1 calc R . .
C16 C 0.7177(6) 1.1579(5) 0.6719(3) 0.0610(16) Uani 1 1 d . B .
H16A H 0.7424 1.2170 0.6461 0.092 Uiso 1 1 calc R . .
H16B H 0.7733 1.1268 0.6717 0.092 Uiso 1 1 calc R . .
H16C H 0.7157 1.1812 0.7193 0.092 Uiso 1 1 calc R . .
C17 C 0.7255(8) 0.8627(8) 0.5253(4) 0.106(3) Uani 1 1 d . . .
H17A H 0.7232 0.8854 0.4799 0.159 Uiso 1 1 calc R . .
H17B H 0.6456 0.8180 0.5321 0.159 Uiso 1 1 calc R . .
H17C H 0.7738 0.8243 0.5286 0.159 Uiso 1 1 calc R . .
C18 C 0.8916(7) 1.0464(7) 0.5635(4) 0.089(3) Uani 1 1 d . . .
H18A H 0.8751 1.0594 0.5164 0.134 Uiso 1 1 calc R . .
H18B H 0.9558 1.0250 0.5672 0.134 Uiso 1 1 calc R . .
H18C H 0.9144 1.1096 0.5952 0.134 Uiso 1 1 calc R . .
C19 C 0.9633(5) 0.8554(6) 0.6329(4) 0.073(2) Uani 1 1 d . . .
H19A H 0.9878 0.7991 0.6298 0.110 Uiso 1 1 calc R . .
H19B H 1.0241 0.9152 0.6632 0.110 Uiso 1 1 calc R . .
H19C H 0.9517 0.8746 0.5871 0.110 Uiso 1 1 calc R . .
C20 C 0.8641(5) 0.7801(4) 0.7323(3) 0.0519(14) Uani 1 1 d . . .
H20A H 0.8948 0.7282 0.7259 0.078 Uiso 1 1 calc R . .
H20B H 0.7889 0.7491 0.7491 0.078 Uiso 1 1 calc R . .
H20C H 0.9202 0.8383 0.7657 0.078 Uiso 1 1 calc R . .
C21 C 0.6562(7) 0.5565(6) 0.8078(4) 0.082(2) Uani 1 1 d . . .
H21A H 0.6932 0.5089 0.8037 0.123 Uiso 1 1 calc R . .
H21B H 0.6040 0.5371 0.8423 0.123 Uiso 1 1 calc R . .
H21C H 0.7170 0.6271 0.8219 0.123 Uiso 1 1 calc R . .
C22 C 0.5031(7) 0.4390(6) 0.7067(4) 0.080(2) Uani 1 1 d . . .
H22A H 0.5480 0.3976 0.7063 0.120 Uiso 1 1 calc R . .
H22B H 0.4690 0.4384 0.6596 0.120 Uiso 1 1 calc R . .
H22C H 0.4401 0.4097 0.7339 0.120 Uiso 1 1 calc R . .
C23 C 0.3715(9) 0.5436(7) 0.8367(5) 0.132(5) Uani 1 1 d . . .
H23A H 0.2927 0.5054 0.8477 0.198 Uiso 1 1 calc R . .
H23B H 0.4137 0.6069 0.8693 0.198 Uiso 1 1 calc R . .
H23C H 0.4144 0.5005 0.8398 0.198 Uiso 1 1 calc R . .
C24 C 0.2913(7) 0.6378(7) 0.7484(7) 0.123(4) Uani 1 1 d . . .
H24A H 0.2117 0.6011 0.7587 0.185 Uiso 1 1 calc R . .
H24B H 0.2870 0.6488 0.7001 0.185 Uiso 1 1 calc R . .
H24C H 0.3311 0.7046 0.7776 0.185 Uiso 1 1 calc R . .
C25 C 0.5244(4) 0.7130(5) 0.6651(3) 0.0573(16) Uani 1 1 d . . .
C26 C 0.4746(8) 0.6670(7) 0.6007(4) 0.090(3) Uani 1 1 d . . .
H26A H 0.4912 0.7127 0.5670 0.108 Uiso 1 1 calc R . .
C27 C 0.3955(10) 0.5535(7) 0.5718(5) 0.132(4) Uani 1 1 d . . .
H27A H 0.3304 0.5260 0.5987 0.158 Uiso 1 1 calc R . .
H27B H 0.4417 0.5127 0.5773 0.158 Uiso 1 1 calc R . .
C28 C 0.3410(12) 0.5393(10) 0.4914(8) 0.173(6) Uani 1 1 d . . .
H28A H 0.2912 0.5770 0.4859 0.208 Uiso 1 1 calc R . .
H28B H 0.4054 0.5688 0.4644 0.208 Uiso 1 1 calc R . .
C29 C 0.2723(14) 0.4324(10) 0.4663(8) 0.196(7) Uani 1 1 d . . .
H29A H 0.2480 0.4243 0.4166 0.293 Uiso 1 1 calc R . .
H29B H 0.2026 0.4056 0.4887 0.293 Uiso 1 1 calc R . .
H29C H 0.3192 0.3939 0.4763 0.293 Uiso 1 1 calc R . .
C30 C 0.2830(3) 0.0495(3) 0.8824(2) 0.0289(9) Uani 1 1 d . . .
C31 C 0.3487(4) 0.0232(4) 0.9344(3) 0.0366(10) Uani 1 1 d . . .
H31A H 0.4082 0.0774 0.9662 0.044 Uiso 1 1 calc R . .
C32 C 0.3299(5) -0.0802(4) 0.9415(3) 0.0444(12) Uani 1 1 d . . .
H32A H 0.3758 -0.0936 0.9774 0.053 Uiso 1 1 calc R . .
C33 C 0.2437(5) -0.1618(4) 0.8953(3) 0.0546(15) Uani 1 1 d . . .
H33A H 0.2308 -0.2311 0.8992 0.066 Uiso 1 1 calc R . .
C34 C 0.1755(5) -0.1395(4) 0.8423(4) 0.0617(17) Uani 1 1 d . . .
H34A H 0.1171 -0.1941 0.8103 0.074 Uiso 1 1 calc R . .
C35 C 0.1942(4) -0.0376(4) 0.8372(3) 0.0432(12) Uani 1 1 d . . .
H35A H 0.1459 -0.0253 0.8021 0.052 Uiso 1 1 calc R . .
C36 C 0.2553(3) 0.1898(3) 0.7983(2) 0.0295(9) Uani 1 1 d . . .
C37 C 0.2647(4) 0.1380(5) 0.7362(3) 0.0468(13) Uani 1 1 d . . .
H37A H 0.2971 0.0893 0.7395 0.056 Uiso 1 1 calc R . .
C38 C 0.2280(5) 0.1556(6) 0.6702(3) 0.0596(16) Uani 1 1 d . . .
H38A H 0.2355 0.1184 0.6308 0.072 Uiso 1 1 calc R . .
C39 C 0.1803(5) 0.2281(5) 0.6621(3) 0.0546(15) Uani 1 1 d . . .
H39A H 0.1569 0.2413 0.6180 0.066 Uiso 1 1 calc R . .
C40 C 0.1688(4) 0.2795(4) 0.7219(3) 0.0440(12) Uani 1 1 d . . .
H40A H 0.1361 0.3278 0.7178 0.053 Uiso 1 1 calc R . .
C41 C 0.2049(4) 0.2613(4) 0.7882(3) 0.0338(10) Uani 1 1 d . . .
H41A H 0.1952 0.2977 0.8272 0.041 Uiso 1 1 calc R . .
C42 C 0.2401(4) 0.2100(3) 0.9350(2) 0.0287(9) Uani 1 1 d . . .
C43 C 0.1338(4) 0.1364(4) 0.9545(2) 0.0327(10) Uani 1 1 d . . .
H43A H 0.1041 0.0659 0.9356 0.039 Uiso 1 1 calc R . .
C44 C 0.0719(4) 0.1657(5) 1.0010(3) 0.0441(12) Uani 1 1 d . . .
H44A H 0.0017 0.1150 1.0121 0.053 Uiso 1 1 calc R . .
C45 C 0.1127(6) 0.2665(6) 1.0299(3) 0.0582(17) Uani 1 1 d . . .
H45A H 0.0722 0.2854 1.0617 0.070 Uiso 1 1 calc R . .
C46 C 0.2184(5) 0.3441(5) 1.0114(3) 0.0531(15) Uani 1 1 d . . .
H46A H 0.2471 0.4144 1.0305 0.064 Uiso 1 1 calc R . .
C47 C 0.2784(4) 0.3135(4) 0.9645(2) 0.0364(10) Uani 1 1 d . . .
H47A H 0.3472 0.3649 0.9525 0.044 Uiso 1 1 calc R . .
C48 C 0.4547(3) 0.2454(3) 0.8927(2) 0.0291(9) Uani 1 1 d . . .
C49 C 0.5192(4) 0.2803(4) 0.9602(3) 0.0405(11) Uani 1 1 d . . .
H49A H 0.4763 0.2690 0.9974 0.049 Uiso 1 1 calc R . .
C50 C 0.6434(4) 0.3309(4) 0.9759(3) 0.0479(13) Uani 1 1 d . . .
H50A H 0.6822 0.3528 1.0220 0.057 Uiso 1 1 calc R . .
C51 C 0.7092(4) 0.3481(4) 0.9197(3) 0.0536(15) Uani 1 1 d . . .
H51A H 0.7926 0.3802 0.9283 0.064 Uiso 1 1 calc R . .
C52 C 0.6497(4) 0.3176(5) 0.8535(3) 0.0539(15) Uani 1 1 d . . .
H52A H 0.6926 0.3302 0.8163 0.065 Uiso 1 1 calc R . .
C53 C 0.5244(4) 0.2673(4) 0.8398(3) 0.0407(11) Uani 1 1 d . . .
H53A H 0.4863 0.2478 0.7934 0.049 Uiso 1 1 calc R . .
C54 C 0.9458(5) 0.4695(5) 0.7885(4) 0.0611(16) Uani 1 1 d . . .
C55 C 0.9625(5) 0.3798(5) 0.8014(4) 0.0632(17) Uani 1 1 d . . .
H55A H 0.9377 0.3226 0.7666 0.076 Uiso 1 1 calc R . .
C56 C 1.0174(5) 0.3787(5) 0.8679(4) 0.0629(17) Uani 1 1 d . . .
H56A H 1.0290 0.3198 0.8782 0.075 Uiso 1 1 calc R . .
C57 C 1.0544(4) 0.4642(4) 0.9184(4) 0.0582(16) Uani 1 1 d . . .
H57A H 1.0912 0.4630 0.9627 0.070 Uiso 1 1 calc R . .
C58 C 1.0374(5) 0.5524(5) 0.9039(4) 0.0615(16) Uani 1 1 d . . .
H58A H 1.0633 0.6101 0.9385 0.074 Uiso 1 1 calc R . .
C59 C 0.9825(5) 0.5552(5) 0.8391(4) 0.0613(17) Uani 1 1 d . . .
H59A H 0.9704 0.6141 0.8294 0.074 Uiso 1 1 calc R . .
B1 B 0.3075(4) 0.1744(4) 0.8768(3) 0.0259(10) Uani 1 1 d . . .

loop_
_atom_site_aniso_label
_atom_site_aniso_U_11
_atom_site_aniso_U_22
_atom_site_aniso_U_33
_atom_site_aniso_U_23
_atom_site_aniso_U_13
_atom_site_aniso_U_12
Ru1 0.02512(17) 0.0426(3) 0.0243(2) 0.00590(15) 0.00479(12) 0.01766(15)
Br1 0.1530(9) 0.0880(6) 0.0786(6) 0.0165(5) 0.0153(6) 0.0512(6)
P1 0.0373(6) 0.0692(10) 0.0344(7) 0.0151(6) 0.0095(5) 0.0359(6)
P2 0.0294(5) 0.0594(8) 0.0274(6) 0.0070(6) 0.0074(4) 0.0260(5)
P3 0.0443(7) 0.0472(9) 0.0584(10) -0.0004(7) 0.0029(6) 0.0103(6)
N1 0.061(3) 0.096(4) 0.049(3) 0.010(3) 0.014(2) 0.060(3)
N2 0.0353(19) 0.054(3) 0.041(2) 0.018(2) 0.0162(17) 0.0175(19)
N3 0.045(2) 0.042(3) 0.039(2) 0.0161(19) 0.0125(18) 0.0119(19)
N4 0.0302(17) 0.043(2) 0.029(2) 0.0113(17) 0.0087(15) 0.0143(16)
C1 0.035(2) 0.086(5) 0.055(4) 0.008(3) -0.002(2) 0.029(3)
C2 0.061(3) 0.069(4) 0.041(3) 0.026(3) 0.016(2) 0.046(3)
C3 0.066(3) 0.134(6) 0.029(3) 0.024(3) 0.020(2) 0.072(4)
C4 0.035(2) 0.064(4) 0.049(3) -0.005(3) 0.006(2) 0.030(2)
C5 0.068(4) 0.059(4) 0.070(5) 0.002(3) 0.017(3) 0.023(3)
C6 0.057(4) 0.061(5) 0.118(7) -0.010(4) 0.038(4) -0.005(3)
C7 0.072(5) 0.060(6) 0.061(5) 0.019(4) 0.039(4) 0.050(5)
C7A 0.033(8) 0.019(9) 0.029(10) 0.011(7) 0.024(7) 0.014(7)
C8 0.057(3) 0.063(4) 0.033(3) 0.004(3) 0.016(2) 0.030(3)
C9 0.033(2) 0.044(3) 0.044(3) 0.009(2) 0.007(2) 0.012(2)
C10 0.048(3) 0.038(3) 0.047(3) 0.006(2) 0.005(2) 0.017(2)
C11 0.060(3) 0.053(4) 0.038(3) 0.020(3) 0.015(2) 0.017(3)
C12 0.043(2) 0.055(3) 0.029(3) 0.009(2) 0.000(2) 0.022(2)
C13 0.050(3) 0.114(6) 0.070(5) 0.001(4) 0.003(3) 0.046(4)
C14 0.053(3) 0.107(6) 0.052(4) 0.017(4) -0.002(3) 0.040(4)
C15 0.079(4) 0.104(6) 0.064(4) 0.034(4) 0.020(3) 0.068(4)
C16 0.077(4) 0.070(4) 0.061(4) 0.037(3) 0.029(3) 0.048(3)
C17 0.098(6) 0.209(11) 0.036(4) 0.008(5) 0.004(4) 0.095(7)
C18 0.087(5) 0.152(8) 0.063(5) 0.061(5) 0.042(4) 0.069(5)
C19 0.053(3) 0.117(6) 0.079(5) 0.020(4) 0.025(3) 0.060(4)
C20 0.042(3) 0.051(3) 0.069(4) 0.002(3) 0.005(2) 0.028(2)
C21 0.083(5) 0.065(5) 0.102(6) 0.004(4) 0.001(4) 0.041(4)
C22 0.100(5) 0.061(5) 0.075(5) -0.004(4) 0.016(4) 0.032(4)
C23 0.117(7) 0.090(6) 0.121(8) -0.011(6) 0.072(6) -0.031(5)
C24 0.059(5) 0.102(7) 0.212(12) 0.019(7) 0.064(6) 0.028(4)
C25 0.029(2) 0.072(4) 0.069(4) -0.007(3) -0.004(2) 0.025(3)
C26 0.111(6) 0.108(6) 0.059(5) -0.017(4) -0.015(4) 0.067(5)
C27 0.169(10) 0.092(7) 0.106(7) -0.025(6) -0.073(7) 0.059(7)
C28 0.154(11) 0.113(9) 0.190(14) -0.052(9) -0.050(10) 0.028(8)
C29 0.234(16) 0.136(11) 0.176(13) -0.071(10) -0.071(12) 0.082(12)
C30 0.0279(19) 0.033(3) 0.031(2) 0.0047(19) 0.0070(16) 0.0172(18)
C31 0.038(2) 0.032(3) 0.036(3) 0.001(2) 0.0010(19) 0.013(2)
C32 0.050(3) 0.038(3) 0.049(3) 0.007(2) 0.000(2) 0.025(2)
C33 0.056(3) 0.029(3) 0.078(4) 0.006(3) -0.002(3) 0.021(2)
C34 0.054(3) 0.036(3) 0.080(5) -0.007(3) -0.020(3) 0.015(3)
C35 0.041(2) 0.030(3) 0.056(3) 0.004(2) -0.007(2) 0.016(2)
C36 0.0202(17) 0.036(3) 0.034(2) 0.013(2) 0.0102(16) 0.0098(17)
C37 0.044(3) 0.071(4) 0.036(3) 0.009(3) 0.011(2) 0.034(3)
C38 0.062(3) 0.099(5) 0.032(3) 0.005(3) 0.012(2) 0.047(3)
C39 0.044(3) 0.089(5) 0.035(3) 0.026(3) 0.008(2) 0.029(3)
C40 0.037(2) 0.047(3) 0.052(3) 0.025(3) 0.006(2) 0.019(2)
C41 0.0279(19) 0.034(3) 0.040(3) 0.010(2) 0.0106(18) 0.0118(18)
C42 0.033(2) 0.033(3) 0.027(2) 0.0093(19) 0.0045(17) 0.0202(18)
C43 0.034(2) 0.046(3) 0.026(2) 0.011(2) 0.0078(17) 0.024(2)
C44 0.046(3) 0.062(4) 0.041(3) 0.019(3) 0.017(2) 0.035(3)
C45 0.075(4) 0.099(5) 0.037(3) 0.013(3) 0.016(3) 0.070(4)
C46 0.075(4) 0.059(4) 0.044(3) -0.004(3) -0.001(3) 0.051(3)
C47 0.045(2) 0.033(3) 0.037(3) 0.009(2) 0.006(2) 0.021(2)
C48 0.0250(18) 0.028(2) 0.038(3) 0.0097(19) 0.0077(17) 0.0137(17)
C49 0.027(2) 0.044(3) 0.043(3) 0.008(2) 0.0041(19) 0.0081(19)
C50 0.033(2) 0.041(3) 0.058(3) 0.001(3) -0.005(2) 0.009(2)
C51 0.022(2) 0.045(3) 0.084(4) 0.000(3) 0.008(2) 0.007(2)
C52 0.038(3) 0.058(4) 0.067(4) 0.008(3) 0.025(3) 0.017(2)
C53 0.030(2) 0.044(3) 0.046(3) 0.005(2) 0.012(2) 0.013(2)
C54 0.047(3) 0.062(4) 0.075(4) 0.017(3) 0.022(3) 0.020(3)
C55 0.042(3) 0.050(4) 0.091(5) -0.004(3) 0.025(3) 0.012(3)
C56 0.035(3) 0.057(4) 0.104(6) 0.013(4) 0.018(3) 0.025(3)
C57 0.033(2) 0.044(3) 0.097(5) 0.005(3) 0.002(3) 0.019(2)
C58 0.041(3) 0.053(4) 0.085(5) 0.003(3) 0.012(3) 0.015(3)
C59 0.052(3) 0.045(4) 0.091(5) 0.018(3) 0.030(3) 0.018(3)
B1 0.025(2) 0.024(3) 0.029(3) 0.004(2) 0.0069(18) 0.0099(18)

loop_
_atom_type_symbol
_atom_type_description
_atom_type_scat_dispersion_real
_atom_type_scat_dispersion_imag
_atom_type_scat_source
C C 0.0033 0.0016 'International Tables Vol C Tables 4.2.6.8 and 6.1.1.4'
H H 0.0000 0.0000 'International Tables Vol C Tables 4.2.6.8 and 6.1.1.4'
B B 0.0013 0.0007 'International Tables Vol C Tables 4.2.6.8 and 6.1.1.4'
N N 0.0061 0.0033 'International Tables Vol C Tables 4.2.6.8 and 6.1.1.4'
P P 0.1023 0.0942 'International Tables Vol C Tables 4.2.6.8 and 6.1.1.4'
Br Br -0.2901 2.4595 'International Tables Vol C Tables 4.2.6.8 and 6.1.1.4'
Ru Ru -1.2594 0.8363 'International Tables Vol C Tables 4.2.6.8 and 6.1.1.4'

loop_
_geom_angle_atom_site_label_1
_geom_angle_atom_site_label_2
_geom_angle_atom_site_label_3
_geom_angle
N3 Ru1 C25 73.7(2)
N3 Ru1 P2 128.07(13)
C25 Ru1 P2 100.80(17)
N3 Ru1 N4 79.10(16)
C25 Ru1 N4 152.6(2)
P2 Ru1 N4 97.98(10)
N3 Ru1 P1 133.83(13)
C25 Ru1 P1 101.48(16)
P2 Ru1 P1 98.09(5)
N4 Ru1 P1 95.36(10)
N3 Ru1 P3 33.50(13)
C25 Ru1 P3 40.17(19)
P2 Ru1 P3 121.33(5)
N4 Ru1 P3 112.56(10)
P1 Ru1 P3 125.58(5)
N1 P1 C2 102.0(3)
N1 P1 C1 102.9(3)
C2 P1 C1 102.5(3)
N1 P1 Ru1 104.29(17)
C2 P1 Ru1 130.79(16)
C1 P1 Ru1 111.0(2)
N2 P2 C3 102.4(3)
N2 P2 C4 105.6(2)
C3 P2 C4 103.1(3)
N2 P2 Ru1 111.63(15)
C3 P2 Ru1 123.44(17)
C4 P2 Ru1 109.13(18)
N3 P3 C6 113.1(3)
N3 P3 C25 91.3(2)
C6 P3 C25 117.2(4)
N3 P3 C5 113.9(3)
C6 P3 C5 108.6(4)
C25 P3 C5 112.1(3)
N3 P3 Ru1 44.00(15)
C6 P3 Ru1 127.6(3)
C25 P3 Ru1 47.26(19)
C5 P3 Ru1 123.8(2)
C7A N1 C7 45.7(8)
C7A N1 P1 124.1(7)
C7 N1 P1 123.7(4)
C7A N1 H1B 98.4
C7 N1 H1B 118.2
P1 N1 H1B 118.2
C9 N2 P2 122.6(3)
C9 N2 H2A 118.7
P2 N2 H2A 118.7
C11 N3 P3 138.4(4)
C11 N3 Ru1 119.1(3)
P3 N3 Ru1 102.5(2)
C12 N4 C10 109.3(4)
C12 N4 C8 105.7(4)
C10 N4 C8 106.9(4)
C12 N4 Ru1 104.3(3)
C10 N4 Ru1 117.2(3)
C8 N4 Ru1 112.7(3)
C14 C1 C13 112.2(5)
C14 C1 P1 112.5(4)
C13 C1 P1 117.5(5)
C14 C1 H1A 104.3
C13 C1 H1A 104.3
P1 C1 H1A 104.3
C16 C2 C15 109.0(5)
C16 C2 P1 113.6(4)
C15 C2 P1 113.7(4)
C16 C2 H2B 106.7
C15 C2 H2B 106.7
P1 C2 H2B 106.7
C18 C3 C17 111.9(6)
C18 C3 P2 118.6(5)
C17 C3 P2 111.5(5)
C18 C3 H3A 104.4
C17 C3 H3A 104.4
P2 C3 H3A 104.4
C20 C4 C19 108.2(4)
C20 C4 P2 111.7(3)
C19 C4 P2 114.6(4)
C20 C4 H4A 107.3
C19 C4 H4A 107.3
P2 C4 H4A 107.3
C21 C5 C22 112.4(6)
C21 C5 P3 112.1(5)
C22 C5 P3 114.8(5)
C21 C5 H5A 105.5
C22 C5 H5A 105.5
P3 C5 H5A 105.5
C23 C6 C24 115.7(8)
C23 C6 P3 109.0(6)
C24 C6 P3 108.5(5)
C23 C6 H6A 107.8
C24 C6 H6A 107.8
P3 C6 H6A 107.8
N1 C7 C8 123.6(7)
N1 C7 H7A 106.4
C8 C7 H7A 106.4
N1 C7 H7B 106.4
C8 C7 H7B 106.4
H7A C7 H7B 106.5
N1 C7A C8 122.8(12)
C7 C8 N4 117.9(5)
C7 C8 C7A 41.3(7)
N4 C8 C7A 117.9(7)
C7 C8 H8A 107.8
N4 C8 H8A 107.8
C7A C8 H8A 69.1
C7 C8 H8B 107.8
N4 C8 H8B 107.8
C7A C8 H8B 133.1
H8A C8 H8B 107.2
N2 C9 C10 115.6(4)
N2 C9 H9A 108.4
C10 C9 H9A 108.4
N2 C9 H9B 108.4
C10 C9 H9B 108.4
H9A C9 H9B 107.4
N4 C10 C9 116.4(4)
N4 C10 H10A 108.2
C9 C10 H10A 108.2
N4 C10 H10B 108.2
C9 C10 H10B 108.2
H10A C10 H10B 107.4
N3 C11 C12 106.7(4)
N3 C11 H11A 110.4
C12 C11 H11A 110.4
N3 C11 H11B 110.4
C12 C11 H11B 110.4
H11A C11 H11B 108.6
N4 C12 C11 113.0(4)
N4 C12 H12A 109.0
C11 C12 H12A 109.0
N4 C12 H12B 109.0
C11 C12 H12B 109.0
H12A C12 H12B 107.8
C1 C13 H13A 109.5
C1 C13 H13B 109.5
H13A C13 H13B 109.5
C1 C13 H13C 109.5
H13A C13 H13C 109.5
H13B C13 H13C 109.5
C1 C14 H14A 109.5
C1 C14 H14B 109.5
H14A C14 H14B 109.5
C1 C14 H14C 109.5
H14A C14 H14C 109.5
H14B C14 H14C 109.5
C2 C15 H15A 109.5
C2 C15 H15B 109.5
H15A C15 H15B 109.5
C2 C15 H15C 109.5
H15A C15 H15C 109.5
H15B C15 H15C 109.5
C2 C16 H16A 109.5
C2 C16 H16B 109.5
H16A C16 H16B 109.5
C2 C16 H16C 109.5
H16A C16 H16C 109.5
H16B C16 H16C 109.5
C3 C17 H17A 109.5
C3 C17 H17B 109.5
H17A C17 H17B 109.5
C3 C17 H17C 109.5
H17A C17 H17C 109.5
H17B C17 H17C 109.5
C3 C18 H18A 109.5
C3 C18 H18B 109.5
H18A C18 H18B 109.5
C3 C18 H18C 109.5
H18A C18 H18C 109.5
H18B C18 H18C 109.5
C4 C19 H19A 109.5
C4 C19 H19B 109.5
H19A C19 H19B 109.5
C4 C19 H19C 109.5
H19A C19 H19C 109.5
H19B C19 H19C 109.5
C4 C20 H20A 109.5
C4 C20 H20B 109.5
H20A C20 H20B 109.5
C4 C20 H20C 109.5
H20A C20 H20C 109.5
H20B C20 H20C 109.5
C5 C21 H21A 109.5
C5 C21 H21B 109.5
H21A C21 H21B 109.5
C5 C21 H21C 109.5
H21A C21 H21C 109.5
H21B C21 H21C 109.5
C5 C22 H22A 109.5
C5 C22 H22B 109.5
H22A C22 H22B 109.5
C5 C22 H22C 109.5
H22A C22 H22C 109.5
H22B C22 H22C 109.5
C6 C23 H23A 109.5
C6 C23 H23B 109.5
H23A C23 H23B 109.5
C6 C23 H23C 109.5
H23A C23 H23C 109.5
H23B C23 H23C 109.5
C6 C24 H24A 109.5
C6 C24 H24B 109.5
H24A C24 H24B 109.5
C6 C24 H24C 109.5
H24A C24 H24C 109.5
H24B C24 H24C 109.5
C26 C25 P3 124.1(6)
C26 C25 Ru1 143.3(6)
P3 C25 Ru1 92.6(3)
C25 C26 C27 131.5(9)
C25 C26 H26A 114.3
C27 C26 H26A 114.3
C26 C27 C28 112.5(9)
C26 C27 H27A 109.1
C28 C27 H27A 109.1
C26 C27 H27B 109.1
C28 C27 H27B 109.1
H27A C27 H27B 107.8
C29 C28 C27 110.3(12)
C29 C28 H28A 109.6
C27 C28 H28A 109.6
C29 C28 H28B 109.6
C27 C28 H28B 109.6
H28A C28 H28B 108.1
C28 C29 H29A 109.5
C28 C29 H29B 109.5
H29A C29 H29B 109.5
C28 C29 H29C 109.5
H29A C29 H29C 109.5
H29B C29 H29C 109.5
C31 C30 C35 114.3(4)
C31 C30 B1 121.7(4)
C35 C30 B1 124.0(4)
C30 C31 C32 123.4(4)
C30 C31 H31A 118.3
C32 C31 H31A 118.3
C33 C32 C31 119.8(5)
C33 C32 H32A 120.1
C31 C32 H32A 120.1
C32 C33 C34 118.9(5)
C32 C33 H33A 120.5
C34 C33 H33A 120.5
C35 C34 C33 120.2(5)
C35 C34 H34A 119.9
C33 C34 H34A 119.9
C34 C35 C30 123.3(5)
C34 C35 H35A 118.3
C30 C35 H35A 118.3
C41 C36 C37 114.4(4)
C41 C36 B1 122.5(4)
C37 C36 B1 123.0(4)
C38 C37 C36 123.3(5)
C38 C37 H37A 118.4
C36 C37 H37A 118.4
C37 C38 C39 120.8(5)
C37 C38 H38A 119.6
C39 C38 H38A 119.6
C40 C39 C38 117.5(5)
C40 C39 H39A 121.3
C38 C39 H39A 121.3
C39 C40 C41 121.8(5)
C39 C40 H40A 119.1
C41 C40 H40A 119.1
C40 C41 C36 122.2(5)
C40 C41 H41A 118.9
C36 C41 H41A 118.9
C47 C42 C43 115.7(4)
C47 C42 B1 122.9(4)
C43 C42 B1 121.3(4)
C44 C43 C42 122.3(5)
C44 C43 H43A 118.8
C42 C43 H43A 118.8
C45 C44 C43 120.6(5)
C45 C44 H44A 119.7
C43 C44 H44A 119.7
C44 C45 C46 119.5(5)
C44 C45 H45A 120.3
C46 C45 H45A 120.3
C47 C46 C45 119.1(5)
C47 C46 H46A 120.4
C45 C46 H46A 120.4
C42 C47 C46 122.8(5)
C42 C47 H47A 118.6
C46 C47 H47A 118.6
C53 C48 C49 114.7(4)
C53 C48 B1 122.4(4)
C49 C48 B1 122.7(4)
C50 C49 C48 124.4(5)
C50 C49 H49A 117.8
C48 C49 H49A 117.8
C49 C50 C51 118.1(5)
C49 C50 H50A 120.9
C51 C50 H50A 120.9
C52 C51 C50 119.1(4)
C52 C51 H51A 120.4
C50 C51 H51A 120.4
C51 C52 C53 121.1(5)
C51 C52 H52A 119.4
C53 C52 H52A 119.4
C48 C53 C52 122.5(5)
C48 C53 H53A 118.8
C52 C53 H53A 118.8
C59 C54 C55 121.9(7)
C59 C54 Br1 118.6(5)
C55 C54 Br1 119.5(5)
C56 C55 C54 117.9(6)
C56 C55 H55A 121.0
C54 C55 H55A 121.0
C57 C56 C55 120.3(6)
C57 C56 H56A 119.9
C55 C56 H56A 119.9
C56 C57 C58 120.5(7)
C56 C57 H57A 119.8
C58 C57 H57A 119.8
C59 C58 C57 120.5(6)
C59 C58 H58A 119.8
C57 C58 H58A 119.8
C58 C59 C54 118.9(6)
C58 C59 H59A 120.5
C54 C59 H59A 120.5
C42 B1 C36 108.9(3)
C42 B1 C48 111.9(4)
C36 B1 C48 108.9(3)
C42 B1 C30 108.2(3)
C36 B1 C30 112.2(4)
C48 B1 C30 106.8(3)

loop_
_geom_bond_atom_site_label_1
_geom_bond_atom_site_label_2
_geom_bond_distance
Ru1 N3 2.018(4)
Ru1 C25 2.085(6)
Ru1 P2 2.2226(12)
Ru1 N4 2.237(4)
Ru1 P1 2.2489(13)
Ru1 P3 2.8367(16)
Br1 C54 1.895(7)
P1 N1 1.686(5)
P1 C2 1.870(6)
P1 C1 1.889(6)
P2 N2 1.678(4)
P2 C3 1.856(5)
P2 C4 1.871(5)
P3 N3 1.604(5)
P3 C6 1.813(6)
P3 C25 1.832(7)
P3 C5 1.878(7)
N1 C7A 1.301(17)
N1 C7 1.388(10)
N1 H1B 0.8600
N2 C9 1.465(7)
N2 H2A 0.8600
N3 C11 1.479(7)
N4 C12 1.484(6)
N4 C10 1.497(6)
N4 C8 1.507(6)
C1 C14 1.524(9)
C1 C13 1.526(8)
C1 H1A 0.9800
C2 C16 1.521(9)
C2 C15 1.552(7)
C2 H2B 0.9800
C3 C18 1.527(10)
C3 C17 1.531(11)
C3 H3A 0.9800
C4 C20 1.524(8)
C4 C19 1.531(7)
C4 H4A 0.9800
C5 C21 1.501(10)
C5 C22 1.507(9)
C5 H5A 0.9800
C6 C23 1.532(13)
C6 C24 1.532(12)
C6 H6A 0.9800
C7 C8 1.433(9)
C7 H7A 0.9700
C7 H7B 0.9700
C7A C8 1.527(18)
C8 H8A 0.9700
C8 H8B 0.9700
C9 C10 1.501(7)
C9 H9A 0.9700
C9 H9B 0.9700
C10 H10A 0.9700
C10 H10B 0.9700
C11 C12 1.496(7)
C11 H11A 0.9700
C11 H11B 0.9700
C12 H12A 0.9700
C12 H12B 0.9700
C13 H13A 0.9600
C13 H13B 0.9600
C13 H13C 0.9600
C14 H14A 0.9600
C14 H14B 0.9600
C14 H14C 0.9600
C15 H15A 0.9600
C15 H15B 0.9600
C15 H15C 0.9600
C16 H16A 0.9600
C16 H16B 0.9600
C16 H16C 0.9600
C17 H17A 0.9600
C17 H17B 0.9600
C17 H17C 0.9600
C18 H18A 0.9600
C18 H18B 0.9600
C18 H18C 0.9600
C19 H19A 0.9600
C19 H19B 0.9600
C19 H19C 0.9600
C20 H20A 0.9600
C20 H20B 0.9600
C20 H20C 0.9600
C21 H21A 0.9600
C21 H21B 0.9600
C21 H21C 0.9600
C22 H22A 0.9600
C22 H22B 0.9600
C22 H22C 0.9600
C23 H23A 0.9600
C23 H23B 0.9600
C23 H23C 0.9600
C24 H24A 0.9600
C24 H24B 0.9600
C24 H24C 0.9600
C25 C26 1.317(9)
C26 C27 1.506(12)
C26 H26A 0.9300
C27 C28 1.591(16)
C27 H27A 0.9700
C27 H27B 0.9700
C28 C29 1.399(15)
C28 H28A 0.9700
C28 H28B 0.9700
C29 H29A 0.9600
C29 H29B 0.9600
C29 H29C 0.9600
C30 C31 1.393(6)
C30 C35 1.409(6)
C30 B1 1.668(7)
C31 C32 1.394(7)
C31 H31A 0.9300
C32 C33 1.369(7)
C32 H32A 0.9300
C33 C34 1.393(8)
C33 H33A 0.9300
C34 C35 1.367(7)
C34 H34A 0.9300
C35 H35A 0.9300
C36 C41 1.403(6)
C36 C37 1.405(7)
C36 B1 1.650(6)
C37 C38 1.383(8)
C37 H37A 0.9300
C38 C39 1.386(8)
C38 H38A 0.9300
C39 C40 1.374(8)
C39 H39A 0.9300
C40 C41 1.390(7)
C40 H40A 0.9300
C41 H41A 0.9300
C42 C47 1.384(6)
C42 C43 1.413(6)
C42 B1 1.646(6)
C43 C44 1.396(6)
C43 H43A 0.9300
C44 C45 1.342(8)
C44 H44A 0.9300
C45 C46 1.421(9)
C45 H45A 0.9300
C46 C47 1.391(7)
C46 H46A 0.9300
C47 H47A 0.9300
C48 C53 1.390(6)
C48 C49 1.391(6)
C48 B1 1.657(6)
C49 C50 1.389(6)
C49 H49A 0.9300
C50 C51 1.411(8)
C50 H50A 0.9300
C51 C52 1.349(8)
C51 H51A 0.9300
C52 C53 1.399(7)
C52 H52A 0.9300
C53 H53A 0.9300
C54 C59 1.374(9)
C54 C55 1.397(9)
C55 C56 1.394(10)
C55 H55A 0.9300
C56 C57 1.371(9)
C56 H56A 0.9300
C57 C58 1.386(8)
C57 H57A 0.9300
C58 C59 1.372(9)
C58 H58A 0.9300
C59 H59A 0.9300

loop_
_platon_squeeze_void_nr
_platon_squeeze_void_average_x
_platon_squeeze_void_average_y
_platon_squeeze_void_average_z
_platon_squeeze_void_volume
_platon_squeeze_void_count_electrons
_platon_squeeze_void_content
1 0.000 0.500 0.500 217 47 ' '
2 0.148 0.775 0.034 10 1 ' '
3 0.852 0.225 0.966 10 1 ' '
